data_2213624
loop_
_publ_author_name
'Wu, Bing'
'Zhang, Hong-Jun'
'Qiu, Feng'
'Chen, Min-Qin'
'Lin, Hou-Wen'

_publ_section_title
;
 6\b-Angeloyloxy-3\b,8\b-dihydroxyeremophil-7(11)-en-12,8\a-olide
;
_journal_coeditor_code XU2247
_journal_issue 5
_journal_name_full 'Acta Crystallographica Section E'
_journal_page_first o2755
_journal_page_last o2756
_journal_paper_doi 10.1107/S1600536807019897
_journal_volume 63
_journal_year 2007
_chemical_formula_iupac 'C20 H28 O6'
_chemical_formula_moiety 'C20 H28 O6'
_chemical_formula_sum 'C20 H28 O6'
_chemical_formula_weight 364.42
_chemical_name_systematic
;
6\b-angeloyloxy-3\b,8\b-dihydroxyeremophil-7(11)-en-12,8\a-olide
;
_space_group_IT_number 4
_symmetry_cell_setting monoclinic
_symmetry_space_group_name_Hall 'P 2yb'
_symmetry_space_group_name_H-M 'P 1 21 1'
_atom_sites_solution_hydrogens geom
_atom_sites_solution_primary direct
_atom_sites_solution_secondary difmap
_audit_creation_method SHELXL-97
_cell_angle_alpha 90.00
_cell_angle_beta 112.499(2)
_cell_angle_gamma 90.00
_cell_formula_units_Z 2
_cell_length_a 8.6160(14)
_cell_length_b 13.093(2)
_cell_length_c 9.2584(15)
_cell_measurement_reflns_used 2840
_cell_measurement_temperature 296(2)
_cell_measurement_theta_max 27.2
_cell_measurement_theta_min 2.3
_cell_volume 964.9(3)
_computing_cell_refinement 'SAINT (Bruker, 2005)'
_computing_data_collection 'SMART (Bruker, 2005)'
_computing_data_reduction SAINT
_computing_molecular_graphics 'SHELXTL (Bruker, 2005)'
_computing_publication_material SHELXTL
_computing_structure_refinement 'SHELXL97 (Sheldrick, 1997)'
_computing_structure_solution 'SHELXS97 (Sheldrick, 1997)'
_diffrn_ambient_temperature 296(2)
_diffrn_measured_fraction_theta_full 0.99
_diffrn_measured_fraction_theta_max 0.99
_diffrn_measurement_device_type 'Bruker SMART APEXII CCD area-detector'
_diffrn_measurement_method '\f and \w'
_diffrn_radiation_monochromator graphite
_diffrn_radiation_source 'fine-focus sealed tube'
_diffrn_radiation_type MoK\a
_diffrn_radiation_wavelength 0.71073
_diffrn_reflns_av_R_equivalents 0.020
_diffrn_reflns_av_sigmaI/netI 0.023
_diffrn_reflns_limit_h_max 10
_diffrn_reflns_limit_h_min -11
_diffrn_reflns_limit_k_max 16
_diffrn_reflns_limit_k_min -13
_diffrn_reflns_limit_l_max 11
_diffrn_reflns_limit_l_min -11
_diffrn_reflns_number 6181
_diffrn_reflns_theta_full 27.5
_diffrn_reflns_theta_max 27.5
_diffrn_reflns_theta_min 2.3
_diffrn_standards_interval_count 0
_diffrn_standards_interval_time 0
_diffrn_standards_number 0
_exptl_absorpt_coefficient_mu 0.092
_exptl_absorpt_correction_type none
_exptl_crystal_colour colorless
_exptl_crystal_density_diffrn 1.254
_exptl_crystal_density_method 'not measured'
_exptl_crystal_description prismatic
_exptl_crystal_F_000 392
_exptl_crystal_size_max 0.25
_exptl_crystal_size_mid 0.20
_exptl_crystal_size_min 0.15
_refine_diff_density_max 0.15
_refine_diff_density_min -0.17
_refine_ls_extinction_method none
_refine_ls_goodness_of_fit_ref 1.032
_refine_ls_hydrogen_treatment mixed
_refine_ls_matrix_type full
_refine_ls_number_parameters 248
_refine_ls_number_reflns 2273
_refine_ls_number_restraints 3
_refine_ls_restrained_S_all 1.031
_refine_ls_R_factor_all 0.040
_refine_ls_R_factor_gt 0.035
_refine_ls_shift/su_max 0.000
_refine_ls_shift/su_mean 0.000
_refine_ls_structure_factor_coef Fsqd
_refine_ls_weighting_details 'calc w=1/[\s^2^(Fo^2^)+(0.0598P)^2^+0.0461P] where P=(Fo^2^+2Fc^2^)/3'
_refine_ls_weighting_scheme calc
_refine_ls_wR_factor_gt 0.090
_refine_ls_wR_factor_ref 0.094
_reflns_number_gt 2027
_reflns_number_total 2273
_reflns_threshold_expression I>2\s(I)
_cod_data_source_file xu2247.cif
_cod_data_source_block I
_cod_original_sg_symbol_H-M 'P 21'
_cod_database_code 2213624
_cod_database_fobs_code 2213624

loop_
_symmetry_equiv_pos_as_xyz
'x, y, z'
'-x, y+1/2, -z'

loop_
_atom_site_type_symbol
_atom_site_label
_atom_site_fract_x
_atom_site_fract_y
_atom_site_fract_z
_atom_site_U_iso_or_equiv
_atom_site_adp_type
_atom_site_calc_flag
_atom_site_refinement_flags
_atom_site_occupancy
O O1 1.0234(2) 1.03673(14) 0.2920(2) 0.0550(4) Uani d D 1
H H1X 1.066(6) 0.987(3) 0.347(5) 0.121(17) Uiso d D 1
O O2 0.37308(15) 0.93739(11) 0.20428(14) 0.0371(3) Uani d . 1
O O3 0.24117(18) 1.14429(14) 0.20077(19) 0.0489(4) Uani d D 1
H H3X 0.173(3) 1.112(2) 0.227(3) 0.067(9) Uiso d D 1
O O4 0.3663(2) 1.22014(12) 0.4432(2) 0.0533(4) Uani d . 1
O O5 0.4027(4) 1.20759(19) 0.6941(3) 0.0886(7) Uani d . 1
O O6 0.27831(19) 0.86145(14) 0.37027(17) 0.0513(4) Uani d . 1
C C1 0.7171(3) 1.1679(2) 0.1344(3) 0.0514(6) Uani d . 1
H H1A 0.7441 1.1217 0.0656 0.062 Uiso calc R 1
H H1B 0.6742 1.2307 0.0776 0.062 Uiso calc R 1
C C2 0.8745(3) 1.19068(19) 0.2761(3) 0.0535(6) Uani d . 1
H H2A 0.9590 1.2187 0.2420 0.064 Uiso calc R 1
H H2B 0.8492 1.2419 0.3396 0.064 Uiso calc R 1
C C3 0.9447(3) 1.09694(19) 0.3746(3) 0.0470(5) Uani d . 1
H H3 1.0322 1.1192 0.4732 0.056 Uiso calc R 1
C C4 0.8132(2) 1.03547(16) 0.4139(2) 0.0382(4) Uani d . 1
H H4 0.7841 1.0777 0.4873 0.046 Uiso calc R 1
C C5 0.6461(2) 1.01715(15) 0.2720(2) 0.0328(4) Uani d . 1
C C6 0.5169(2) 0.97456(14) 0.3373(2) 0.0307(4) Uani d . 1
H H6 0.5672 0.9185 0.4105 0.037 Uiso calc R 1
C C7 0.4592(2) 1.05701(15) 0.4167(2) 0.0326(4) Uani d . 1
C C8 0.3918(2) 1.15371(16) 0.3272(2) 0.0385(4) Uani d . 1
C C9 0.5214(3) 1.19837(16) 0.2726(3) 0.0441(5) Uani d . 1
H H9A 0.6170 1.2221 0.3623 0.053 Uiso calc R 1
H H9B 0.4736 1.2567 0.2057 0.053 Uiso calc R 1
C C10 0.5808(2) 1.11928(16) 0.1824(2) 0.0393(4) Uani d . 1
H H10 0.4847 1.1028 0.0863 0.047 Uiso calc R 1
C C11 0.4737(3) 1.06644(18) 0.5636(3) 0.0430(5) Uani d . 1
C C12 0.4125(3) 1.1694(2) 0.5809(3) 0.0550(6) Uani d . 1
C C13 0.5344(4) 0.9937(2) 0.6964(3) 0.0689(8) Uani d . 1
H H13A 0.6413 1.0161 0.7705 0.103 Uiso calc R 1
H H13B 0.5461 0.9270 0.6585 0.103 Uiso calc R 1
H H13C 0.4551 0.9908 0.7462 0.103 Uiso calc R 1
C C14 0.6657(3) 0.93699(18) 0.1583(2) 0.0446(5) Uani d . 1
H H14A 0.6868 0.8713 0.2081 0.067 Uiso calc R 1
H H14B 0.7580 0.9556 0.1299 0.067 Uiso calc R 1
H H14C 0.5643 0.9342 0.0662 0.067 Uiso calc R 1
C C15 0.8943(3) 0.9388(2) 0.5040(3) 0.0560(6) Uani d . 1
H H15A 0.9990 0.9560 0.5865 0.084 Uiso calc R 1
H H15B 0.9143 0.8911 0.4341 0.084 Uiso calc R 1
H H15C 0.8206 0.9085 0.5477 0.084 Uiso calc R 1
C C16 0.2616(2) 0.88123(16) 0.2383(2) 0.0355(4) Uani d . 1
C C17 0.1146(3) 0.85431(18) 0.0947(2) 0.0451(5) Uani d . 1
C C18 0.0138(3) 0.7783(2) 0.0942(3) 0.0618(7) Uani d . 1
H H18 -0.0762 0.7679 -0.0002 0.074 Uiso calc R 1
C C19 0.0222(5) 0.7076(3) 0.2203(4) 0.0898(11) Uani d . 1
H H19A -0.0892 0.6860 0.2061 0.135 Uiso calc R 1
H H19B 0.0730 0.7415 0.3193 0.135 Uiso calc R 1
H H19C 0.0883 0.6491 0.2179 0.135 Uiso calc R 1
C C20 0.0845(4) 0.9185(3) -0.0477(3) 0.0704(8) Uani d . 1
H H20A -0.0193 0.8984 -0.1292 0.106 Uiso calc R 1
H H20B 0.1751 0.9089 -0.0826 0.106 Uiso calc R 1
H H20C 0.0785 0.9891 -0.0225 0.106 Uiso calc R 1

loop_
_atom_site_aniso_label
_atom_site_aniso_U_11
_atom_site_aniso_U_22
_atom_site_aniso_U_33
_atom_site_aniso_U_12
_atom_site_aniso_U_13
_atom_site_aniso_U_23
O1 0.0436(8) 0.0512(10) 0.0839(12) 0.0060(7) 0.0397(9) 0.0061(9)
O2 0.0351(6) 0.0395(7) 0.0342(6) -0.0078(6) 0.0106(5) -0.0028(6)
O3 0.0317(7) 0.0544(10) 0.0596(9) 0.0073(7) 0.0163(6) 0.0176(8)
O4 0.0536(9) 0.0371(8) 0.0798(12) 0.0058(7) 0.0374(9) -0.0041(8)
O5 0.129(2) 0.0699(14) 0.0916(16) 0.0024(14) 0.0692(16) -0.0273(12)
O6 0.0460(8) 0.0636(11) 0.0428(8) -0.0186(8) 0.0154(6) 0.0009(8)
C1 0.0532(12) 0.0454(13) 0.0675(14) 0.0025(10) 0.0363(11) 0.0173(11)
C2 0.0448(12) 0.0397(12) 0.0898(18) -0.0054(9) 0.0411(12) 0.0017(12)
C3 0.0326(9) 0.0483(13) 0.0640(13) -0.0047(9) 0.0227(9) -0.0042(11)
C4 0.0301(8) 0.0431(12) 0.0422(9) -0.0001(8) 0.0148(7) -0.0010(9)
C5 0.0318(8) 0.0302(9) 0.0388(9) -0.0002(8) 0.0159(7) 0.0017(8)
C6 0.0295(8) 0.0290(9) 0.0327(8) -0.0030(7) 0.0107(7) 0.0017(7)
C7 0.0281(8) 0.0295(9) 0.0415(9) -0.0037(7) 0.0146(7) -0.0015(8)
C8 0.0329(9) 0.0340(10) 0.0512(11) 0.0036(8) 0.0188(8) 0.0024(9)
C9 0.0378(10) 0.0333(10) 0.0656(13) 0.0040(8) 0.0249(10) 0.0108(10)
C10 0.0354(9) 0.0372(11) 0.0475(10) 0.0006(8) 0.0184(8) 0.0097(9)
C11 0.0471(11) 0.0411(11) 0.0439(10) -0.0039(9) 0.0209(9) -0.0058(9)
C12 0.0613(14) 0.0471(13) 0.0678(15) -0.0048(11) 0.0372(12) -0.0149(12)
C13 0.101(2) 0.0663(18) 0.0436(12) 0.0057(15) 0.0318(14) 0.0025(12)
C14 0.0519(11) 0.0432(11) 0.0458(10) -0.0029(10) 0.0267(9) -0.0044(10)
C15 0.0392(10) 0.0651(16) 0.0578(13) 0.0042(11) 0.0121(10) 0.0167(13)
C16 0.0331(8) 0.0318(9) 0.0407(10) -0.0016(7) 0.0132(7) -0.0043(8)
C17 0.0399(10) 0.0445(12) 0.0461(10) -0.0039(9) 0.0111(8) -0.0129(10)
C18 0.0541(13) 0.0620(16) 0.0614(14) -0.0196(12) 0.0133(12) -0.0236(13)
C19 0.107(3) 0.063(2) 0.100(2) -0.0419(19) 0.039(2) -0.0163(18)
C20 0.0734(16) 0.0700(19) 0.0439(12) -0.0058(15) -0.0041(11) -0.0050(13)

loop_
_atom_type_symbol
_atom_type_description
_atom_type_scat_dispersion_real
_atom_type_scat_dispersion_imag
_atom_type_scat_source
C C 0.0033 0.0000 'International Tables Vol C Tables 4.2.6.8 and 6.1.1.4'
H H 0.0000 0.0000 'International Tables Vol C Tables 4.2.6.8 and 6.1.1.4'
O O 0.0106 0.0000 'International Tables Vol C Tables 4.2.6.8 and 6.1.1.4'

loop_
_geom_angle_atom_site_label_1
_geom_angle_atom_site_label_2
_geom_angle_atom_site_label_3
_geom_angle
C3 O1 H1X 107(3)
C16 O2 C6 116.06(14)
C8 O3 H3X 110(2)
C12 O4 C8 109.08(16)
C2 C1 C10 111.11(18)
C2 C1 H1A 109.4
C10 C1 H1A 109.4
C2 C1 H1B 109.4
C10 C1 H1B 109.4
H1A C1 H1B 108.0
C3 C2 C1 112.5(2)
C3 C2 H2A 109.1
C1 C2 H2A 109.1
C3 C2 H2B 109.1
C1 C2 H2B 109.1
H2A C2 H2B 107.8
O1 C3 C2 106.65(19)
O1 C3 C4 112.24(19)
C2 C3 C4 113.94(17)
O1 C3 H3 107.9
C2 C3 H3 107.9
C4 C3 H3 107.9
C15 C4 C3 109.66(17)
C15 C4 C5 114.57(18)
C3 C4 C5 114.05(17)
C15 C4 H4 105.9
C3 C4 H4 105.9
C5 C4 H4 105.9
C14 C5 C4 112.04(16)
C14 C5 C6 107.58(16)
C4 C5 C6 107.18(14)
C14 C5 C10 109.42(15)
C4 C5 C10 110.28(16)
C6 C5 C10 110.29(14)
O2 C6 C7 108.78(14)
O2 C6 C5 107.12(14)
C7 C6 C5 110.71(15)
O2 C6 H6 110.1
C7 C6 H6 110.1
C5 C6 H6 110.1
C11 C7 C6 130.91(19)
C11 C7 C8 110.64(18)
C6 C7 C8 117.95(15)
O3 C8 O4 108.62(15)
O3 C8 C7 115.58(17)
O4 C8 C7 103.36(15)
O3 C8 C9 109.06(17)
O4 C8 C9 110.72(18)
C7 C8 C9 109.36(15)
C8 C9 C10 111.35(18)
C8 C9 H9A 109.4
C10 C9 H9A 109.4
C8 C9 H9B 109.4
C10 C9 H9B 109.4
H9A C9 H9B 108.0
C9 C10 C1 109.09(18)
C9 C10 C5 114.61(16)
C1 C10 C5 110.31(16)
C9 C10 H10 107.5
C1 C10 H10 107.5
C5 C10 H10 107.5
C7 C11 C12 107.4(2)
C7 C11 C13 131.1(2)
C12 C11 C13 121.5(2)
O5 C12 O4 121.8(3)
O5 C12 C11 128.7(3)
O4 C12 C11 109.49(19)
C11 C13 H13A 109.5
C11 C13 H13B 109.5
H13A C13 H13B 109.5
C11 C13 H13C 109.5
H13A C13 H13C 109.5
H13B C13 H13C 109.5
C5 C14 H14A 109.5
C5 C14 H14B 109.5
H14A C14 H14B 109.5
C5 C14 H14C 109.5
H14A C14 H14C 109.5
H14B C14 H14C 109.5
C4 C15 H15A 109.5
C4 C15 H15B 109.5
H15A C15 H15B 109.5
C4 C15 H15C 109.5
H15A C15 H15C 109.5
H15B C15 H15C 109.5
O6 C16 O2 122.63(17)
O6 C16 C17 126.02(19)
O2 C16 C17 111.23(17)
C18 C17 C16 121.1(2)
C18 C17 C20 121.8(2)
C16 C17 C20 117.1(2)
C17 C18 C19 129.8(2)
C17 C18 H18 115.1
C19 C18 H18 115.1
C18 C19 H19A 109.5
C18 C19 H19B 109.5
H19A C19 H19B 109.5
C18 C19 H19C 109.5
H19A C19 H19C 109.5
H19B C19 H19C 109.5
C17 C20 H20A 109.5
C17 C20 H20B 109.5
H20A C20 H20B 109.5
C17 C20 H20C 109.5
H20A C20 H20C 109.5
H20B C20 H20C 109.5

loop_
_geom_bond_atom_site_label_1
_geom_bond_atom_site_label_2
_geom_bond_distance
O1 C3 1.436(3)
O1 H1X 0.82(2)
O2 C16 1.340(2)
O2 C6 1.456(2)
O3 C8 1.381(3)
O3 H3X 0.827(18)
O4 C12 1.355(3)
O4 C8 1.462(3)
O5 C12 1.193(3)
O6 C16 1.203(2)
C1 C2 1.512(4)
C1 C10 1.543(3)
C1 H1A 0.9700
C1 H1B 0.9700
C2 C3 1.510(4)
C2 H2A 0.9700
C2 H2B 0.9700
C3 C4 1.543(3)
C3 H3 0.9800
C4 C15 1.530(3)
C4 C5 1.552(3)
C4 H4 0.9800
C5 C14 1.540(3)
C5 C6 1.559(2)
C5 C10 1.560(3)
C6 C7 1.494(3)
C6 H6 0.9800
C7 C11 1.323(3)
C7 C8 1.503(3)
C8 C9 1.509(3)
C9 C10 1.536(3)
C9 H9A 0.9700
C9 H9B 0.9700
C10 H10 0.9800
C11 C12 1.479(3)
C11 C13 1.484(3)
C13 H13A 0.9599
C13 H13B 0.9599
C13 H13C 0.9599
C14 H14A 0.9599
C14 H14B 0.9599
C14 H14C 0.9599
C15 H15A 0.9599
C15 H15B 0.9599
C15 H15C 0.9599
C16 C17 1.485(3)
C17 C18 1.320(3)
C17 C20 1.500(4)
C18 C19 1.470(4)
C18 H18 0.9300
C19 H19A 0.9599
C19 H19B 0.9599
C19 H19C 0.9599
C20 H20A 0.9599
C20 H20B 0.9599
C20 H20C 0.9599

loop_
_geom_hbond_atom_site_label_D
_geom_hbond_atom_site_label_H
_geom_hbond_atom_site_label_A
_geom_hbond_site_symmetry_A
_geom_hbond_distance_DH
_geom_hbond_distance_HA
_geom_hbond_distance_DA
_geom_hbond_angle_DHA
O1 H1X O6 1_655 0.82(2) 2.41(4) 3.066(3) 137(4)
O3 H3X O1 1_455 0.827(18) 1.900(18) 2.726(2) 178
C14 H14A O5 2_646 0.96 2.56 3.443(3) 153
C14 H14B O1 . 0.96 2.45 3.133(3) 128
C19 H19B O6 . 0.96 2.28 2.917(3) 123
C18 H18 O3 2_545 0.93 2.46 3.282(3) 147

loop_
_geom_torsion_atom_site_label_1
_geom_torsion_atom_site_label_2
_geom_torsion_atom_site_label_3
_geom_torsion_atom_site_label_4
_geom_torsion
C10 C1 C2 C3 56.7(2)
C1 C2 C3 O1 74.9(2)
C1 C2 C3 C4 -49.5(3)
O1 C3 C4 C15 54.8(3)
C2 C3 C4 C15 176.2(2)
O1 C3 C4 C5 -75.2(2)
C2 C3 C4 C5 46.2(3)
C15 C4 C5 C14 -54.1(2)
C3 C4 C5 C14 73.5(2)
C15 C4 C5 C6 63.7(2)
C3 C4 C5 C6 -168.75(17)
C15 C4 C5 C10 -176.21(17)
C3 C4 C5 C10 -48.7(2)
C16 O2 C6 C7 -71.9(2)
C16 O2 C6 C5 168.37(16)
C14 C5 C6 O2 -47.61(19)
C4 C5 C6 O2 -168.28(15)
C10 C5 C6 O2 71.66(19)
C14 C5 C6 C7 -166.08(15)
C4 C5 C6 C7 73.25(19)
C10 C5 C6 C7 -46.8(2)
O2 C6 C7 C11 124.4(2)
C5 C6 C7 C11 -118.1(2)
O2 C6 C7 C8 -64.51(19)
C5 C6 C7 C8 52.9(2)
C12 O4 C8 O3 123.31(19)
C12 O4 C8 C7 0.1(2)
C12 O4 C8 C9 -116.96(19)
C11 C7 C8 O3 -119.53(19)
C6 C7 C8 O3 67.7(2)
C11 C7 C8 O4 -1.0(2)
C6 C7 C8 O4 -173.77(15)
C11 C7 C8 C9 117.0(2)
C6 C7 C8 C9 -55.8(2)
O3 C8 C9 C10 -74.2(2)
O4 C8 C9 C10 166.32(16)
C7 C8 C9 C10 53.1(2)
C8 C9 C10 C1 -178.10(17)
C8 C9 C10 C5 -53.9(2)
C2 C1 C10 C9 66.8(2)
C2 C1 C10 C5 -59.9(2)
C14 C5 C10 C9 168.00(16)
C4 C5 C10 C9 -68.3(2)
C6 C5 C10 C9 49.8(2)
C14 C5 C10 C1 -68.4(2)
C4 C5 C10 C1 55.2(2)
C6 C5 C10 C1 173.42(17)
C6 C7 C11 C12 173.02(18)
C8 C7 C11 C12 1.5(2)
C6 C7 C11 C13 -8.0(4)
C8 C7 C11 C13 -179.6(3)
C8 O4 C12 O5 -179.7(2)
C8 O4 C12 C11 0.8(2)
C7 C11 C12 O5 179.1(3)
C13 C11 C12 O5 0.0(4)
C7 C11 C12 O4 -1.4(3)
C13 C11 C12 O4 179.5(2)
C6 O2 C16 O6 -0.5(3)
C6 O2 C16 C17 175.72(16)
O6 C16 C17 C18 -22.5(4)
O2 C16 C17 C18 161.4(2)
O6 C16 C17 C20 156.3(3)
O2 C16 C17 C20 -19.8(3)
C16 C17 C18 C19 -1.3(5)
C20 C17 C18 C19 180.0(3)

loop_
_cod_related_entry_id
_cod_related_entry_database
_cod_related_entry_code
1 ChemSpider 21185033
